data_4350481
loop_
_publ_author_name
'Custelcean, Radu'
'Haverlock, Tamara J.'
'Moyer, Bruce A.'

_publ_section_title
;
 Anion separation by selective crystallization of metal-organic
 frameworks.
;
_journal_issue 16
_journal_name_full 'Inorganic chemistry'
_journal_page_first 6446
_journal_page_last 6452
_journal_paper_doi 10.1021/ic060958g
_journal_volume 45
_journal_year 2006
_chemical_formula_sum 'C11 H10 Br0.92 I1.08 N4 O Zn'
_chemical_formula_weight 490.17
_space_group_IT_number 14
_space_group_name_Hall '-P 2ybc'
_space_group_name_H-M_alt 'P 1 21/c 1'
_symmetry_cell_setting monoclinic
_symmetry_space_group_name_H-M 'P 1 21/c 1'
_atom_sites_solution_hydrogens geom
_atom_sites_solution_primary direct
_atom_sites_solution_secondary difmap
_audit_creation_method SHELXL-97
_cell_angle_alpha 90.00
_cell_angle_beta 104.658(2)
_cell_angle_gamma 90.00
_cell_formula_units_Z 4
_cell_length_a 10.0935(9)
_cell_length_b 17.0287(16)
_cell_length_c 8.5845(8)
_cell_measurement_temperature 173(2)
_cell_volume 1427.5(2)
_computing_structure_refinement 'SHELXL-97 (Sheldrick, 1997)'
_computing_structure_solution 'SHELXS-97 (Sheldrick, 1990)'
_diffrn_ambient_temperature 173(2)
_diffrn_measured_fraction_theta_full 0.998
_diffrn_measured_fraction_theta_max 0.998
_diffrn_radiation_monochromator graphite
_diffrn_radiation_source 'fine-focus sealed tube'
_diffrn_radiation_type MoK\a
_diffrn_radiation_wavelength 0.71073
_diffrn_reflns_av_R_equivalents 0.0212
_diffrn_reflns_av_sigmaI/netI 0.0188
_diffrn_reflns_limit_h_max 8
_diffrn_reflns_limit_h_min -13
_diffrn_reflns_limit_k_max 22
_diffrn_reflns_limit_k_min -22
_diffrn_reflns_limit_l_max 11
_diffrn_reflns_limit_l_min -11
_diffrn_reflns_number 12474
_diffrn_reflns_theta_full 28.33
_diffrn_reflns_theta_max 28.33
_diffrn_reflns_theta_min 2.39
_exptl_absorpt_coefficient_mu 6.628
_exptl_absorpt_correction_T_max 0.5293
_exptl_absorpt_correction_T_min 0.3109
_exptl_absorpt_correction_type empirical
_exptl_crystal_density_diffrn 2.281
_exptl_crystal_density_method 'not measured'
_exptl_crystal_F_000 926
_exptl_crystal_size_max 0.23
_exptl_crystal_size_mid 0.12
_exptl_crystal_size_min 0.11
_refine_diff_density_max 0.889
_refine_diff_density_min -0.443
_refine_diff_density_rms 0.089
_refine_ls_extinction_method none
_refine_ls_goodness_of_fit_ref 1.282
_refine_ls_hydrogen_treatment constr
_refine_ls_matrix_type full
_refine_ls_number_parameters 174
_refine_ls_number_reflns 3560
_refine_ls_number_restraints 0
_refine_ls_restrained_S_all 1.282
_refine_ls_R_factor_all 0.0296
_refine_ls_R_factor_gt 0.0278
_refine_ls_shift/su_max 0.001
_refine_ls_shift/su_mean 0.000
_refine_ls_structure_factor_coef Fsqd
_refine_ls_weighting_details 'calc w=1/[\s^2^(Fo^2^)+(0.0049P)^2^+3.2227P] where P=(Fo^2^+2Fc^2^)/3'
_refine_ls_weighting_scheme calc
_refine_ls_wR_factor_gt 0.0571
_refine_ls_wR_factor_ref 0.0576
_reflns_number_gt 3411
_reflns_number_total 3560
_reflns_threshold_expression >2sigma(I)
_cod_data_source_file ic060958gsi20060531_050744.cif
_cod_data_source_block 6
_cod_original_sg_symbol_H-M P2(1)/c
_cod_database_code 4350481

loop_
_symmetry_equiv_pos_as_xyz
'x, y, z'
'-x, y+1/2, -z+1/2'
'-x, -y, -z'
'x, -y-1/2, z-1/2'

loop_
_atom_site_label
_atom_site_type_symbol
_atom_site_fract_x
_atom_site_fract_y
_atom_site_fract_z
_atom_site_U_iso_or_equiv
_atom_site_adp_type
_atom_site_occupancy
_atom_site_symmetry_multiplicity
_atom_site_calc_flag
_atom_site_refinement_flags
Br1 Br 0.86283(3) -0.507315(15) -0.28275(3) 0.03310(9) Uani 0.328(5) 1 d P
I1 I 0.86283(3) -0.507315(15) -0.28275(3) 0.03310(9) Uani 0.672(5) 1 d P
Br2 Br 0.53113(3) -0.337328(17) -0.40393(3) 0.03071(10) Uani 0.589(5) 1 d P
I2 I 0.53113(3) -0.337328(17) -0.40393(3) 0.03071(10) Uani 0.411(5) 1 d P
Zn1 Zn 0.73494(4) -0.39197(2) -0.21220(5) 0.02386(11) Uani 1 1 d .
O1 O 1.2777(2) -0.32916(14) -0.0765(3) 0.0257(5) Uani 1 1 d .
C6 C 1.2965(3) -0.32064(19) 0.0690(4) 0.0229(6) Uani 1 1 d .
N3 N 1.2100(3) -0.27712(17) 0.1366(3) 0.0254(6) Uani 1 1 d .
H3N H 1.2373 -0.2622 0.2378 0.030 Uiso 1 1 calc R
N1 N 0.8650(3) -0.30010(15) -0.1254(3) 0.0237(5) Uani 1 1 d .
N4 N 1.4018(3) -0.35401(18) 0.1817(3) 0.0277(6) Uani 1 1 d .
H4N H 1.4009 -0.3487 0.2834 0.033 Uiso 1 1 calc R
C10 C 1.5114(3) -0.39617(19) 0.1485(4) 0.0234(6) Uani 1 1 d .
C5 C 0.9921(3) -0.31517(19) -0.0377(4) 0.0240(6) Uani 1 1 d .
H5 H 1.0248 -0.3677 -0.0313 0.029 Uiso 1 1 calc R
C11 C 1.5619(3) -0.37991(19) 0.0157(4) 0.0245(6) Uani 1 1 d .
H11 H 1.5197 -0.3399 -0.0571 0.029 Uiso 1 1 calc R
C1 C 0.8190(4) -0.2258(2) -0.1338(4) 0.0316(7) Uani 1 1 d .
H1 H 0.7292 -0.2147 -0.1969 0.038 Uiso 1 1 calc R
C9 C 1.5733(3) -0.45514(19) 0.2539(4) 0.0270(7) Uani 1 1 d .
H9 H 1.5399 -0.4680 0.3447 0.032 Uiso 1 1 calc R
C2 C 0.8987(4) -0.1651(2) -0.0533(5) 0.0397(9) Uani 1 1 d .
H2 H 0.8636 -0.1131 -0.0609 0.048 Uiso 1 1 calc R
N2 N 1.6683(3) -0.41922(15) -0.0122(3) 0.0237(5) Uani 1 1 d .
C4 C 1.0781(3) -0.25644(18) 0.0445(4) 0.0223(6) Uani 1 1 d .
C7 C 1.7289(4) -0.4757(2) 0.0909(4) 0.0294(7) Uani 1 1 d .
H7 H 1.8048 -0.5031 0.0709 0.035 Uiso 1 1 calc R
C8 C 1.6840(4) -0.4947(2) 0.2249(4) 0.0314(7) Uani 1 1 d .
H8 H 1.7287 -0.5346 0.2965 0.038 Uiso 1 1 calc R
C3 C 1.0299(4) -0.1805(2) 0.0386(4) 0.0315(7) Uani 1 1 d .
H3 H 1.0854 -0.1397 0.0963 0.038 Uiso 1 1 calc R

loop_
_atom_site_aniso_label
_atom_site_aniso_U_11
_atom_site_aniso_U_22
_atom_site_aniso_U_33
_atom_site_aniso_U_23
_atom_site_aniso_U_13
_atom_site_aniso_U_12
Br1 0.03279(15) 0.02789(14) 0.03973(16) 0.00065(10) 0.01123(11) 0.00584(10)
I1 0.03279(15) 0.02789(14) 0.03973(16) 0.00065(10) 0.01123(11) 0.00584(10)
Br2 0.02915(16) 0.03445(16) 0.02438(14) -0.00145(11) -0.00090(10) 0.00618(11)
I2 0.02915(16) 0.03445(16) 0.02438(14) -0.00145(11) -0.00090(10) 0.00618(11)
Zn1 0.01787(19) 0.02371(19) 0.0287(2) -0.00293(14) 0.00348(14) 0.00130(14)
O1 0.0200(11) 0.0316(12) 0.0240(11) -0.0009(9) 0.0026(9) 0.0043(9)
C6 0.0166(14) 0.0247(15) 0.0263(15) 0.0016(12) 0.0033(12) -0.0015(12)
N3 0.0170(13) 0.0338(15) 0.0234(13) -0.0054(11) 0.0012(10) 0.0028(11)
N1 0.0191(13) 0.0229(13) 0.0279(14) -0.0015(10) 0.0039(11) 0.0008(10)
N4 0.0196(13) 0.0401(16) 0.0226(13) 0.0042(12) 0.0041(11) 0.0074(12)
C10 0.0170(14) 0.0253(15) 0.0257(15) -0.0010(12) 0.0014(12) -0.0009(12)
C5 0.0181(14) 0.0214(14) 0.0313(16) -0.0009(12) 0.0042(12) 0.0050(12)
C11 0.0183(14) 0.0267(16) 0.0273(16) 0.0017(12) 0.0035(12) 0.0025(12)
C1 0.0246(16) 0.0284(17) 0.0379(19) 0.0005(14) 0.0009(14) 0.0085(13)
C9 0.0284(17) 0.0236(15) 0.0266(16) 0.0010(12) 0.0024(13) -0.0020(13)
C2 0.037(2) 0.0233(17) 0.052(2) -0.0017(16) -0.0005(18) 0.0098(15)
N2 0.0195(13) 0.0212(12) 0.0284(13) -0.0046(10) 0.0023(10) 0.0012(10)
C4 0.0176(14) 0.0252(15) 0.0249(15) -0.0002(12) 0.0070(12) 0.0021(12)
C7 0.0266(17) 0.0262(16) 0.0320(17) -0.0046(13) 0.0010(14) 0.0064(13)
C8 0.0352(19) 0.0244(16) 0.0306(17) 0.0015(13) 0.0011(14) 0.0087(14)
C3 0.0280(17) 0.0237(16) 0.0398(19) -0.0052(14) 0.0029(15) -0.0013(13)

loop_
_atom_type_symbol
_atom_type_description
_atom_type_scat_dispersion_real
_atom_type_scat_dispersion_imag
_atom_type_scat_source
C C 0.0033 0.0016 'International Tables Vol C Tables 4.2.6.8 and 6.1.1.4'
H H 0.0000 0.0000 'International Tables Vol C Tables 4.2.6.8 and 6.1.1.4'
N N 0.0061 0.0033 'International Tables Vol C Tables 4.2.6.8 and 6.1.1.4'
O O 0.0106 0.0060 'International Tables Vol C Tables 4.2.6.8 and 6.1.1.4'
Zn Zn 0.2839 1.4301 'International Tables Vol C Tables 4.2.6.8 and 6.1.1.4'
Br Br -0.2901 2.4595 'International Tables Vol C Tables 4.2.6.8 and 6.1.1.4'
I I -0.4742 1.8119 'International Tables Vol C Tables 4.2.6.8 and 6.1.1.4'

loop_
_geom_angle_atom_site_label_1
_geom_angle_atom_site_label_2
_geom_angle_atom_site_label_3
_geom_angle
_geom_angle_site_symmetry_1
_geom_angle_site_symmetry_3
N2 Zn1 N1 100.56(11) 1_455 .
N2 Zn1 Br2 104.43(7) 1_455 .
N1 Zn1 Br2 107.62(8) . .
N2 Zn1 Br1 108.85(7) 1_455 .
N1 Zn1 Br1 111.28(8) . .
Br2 Zn1 Br1 121.825(18) . .
O1 C6 N4 124.4(3) . .
O1 C6 N3 122.8(3) . .
N4 C6 N3 112.8(3) . .
C6 N3 C4 120.4(3) . .
C5 N1 C1 118.7(3) . .
C5 N1 Zn1 119.4(2) . .
C1 N1 Zn1 121.1(2) . .
C6 N4 C10 125.4(3) . .
C11 C10 C9 118.7(3) . .
C11 C10 N4 122.4(3) . .
C9 C10 N4 119.0(3) . .
N1 C5 C4 122.2(3) . .
N2 C11 C10 121.7(3) . .
N1 C1 C2 121.9(3) . .
C8 C9 C10 119.1(3) . .
C1 C2 C3 119.7(3) . .
C11 N2 C7 119.5(3) . .
C11 N2 Zn1 119.0(2) . 1_655
C7 N2 Zn1 121.5(2) . 1_655
C3 C4 C5 119.1(3) . .
C3 C4 N3 122.0(3) . .
C5 C4 N3 118.9(3) . .
N2 C7 C8 121.8(3) . .
C7 C8 C9 119.2(3) . .
C4 C3 C2 118.5(3) . .

loop_
_geom_bond_atom_site_label_1
_geom_bond_atom_site_label_2
_geom_bond_distance
_geom_bond_site_symmetry_2
Br1 Zn1 2.5074(5) .
Br2 Zn1 2.4684(5) .
Zn1 N2 2.049(3) 1_455
Zn1 N1 2.057(3) .
O1 C6 1.224(4) .
C6 N4 1.367(4) .
C6 N3 1.380(4) .
N3 C4 1.410(4) .
N1 C5 1.338(4) .
N1 C1 1.343(4) .
N4 C10 1.407(4) .
C10 C11 1.389(5) .
C10 C9 1.390(4) .
C5 C4 1.393(4) .
C11 N2 1.338(4) .
C1 C2 1.382(5) .
C9 C8 1.380(5) .
C2 C3 1.384(5) .
N2 C7 1.344(4) .
N2 Zn1 2.049(3) 1_655
C4 C3 1.378(5) .
C7 C8 1.377(5) .
